data_4302177
loop_
_publ_author_name
'Thomas Cadenbach'
'Christian Gemel'
'Timo Bollermann'
'Roland A. Fischer'

_publ_contact_author_address
;
 'Roland Fischer'
 Lehrstuhl fuer Anorganische Chemie 2
 Organometallics and Materials
 Ruhr-Universitaet Bochum
 Universitaetsstrasse 150
 44780 Bochum (Germany)
;
_publ_contact_author_email roland.fischer@ruhr-uni-bochum.de
_publ_contact_author_fax '0049 234 3214174'
_publ_contact_author_name 'Roland A. Fischer'
_publ_contact_author_phone '0049 234 3224174'
_publ_section_title
;
Syntheses and Crystal Structures of Ruthenium and Rhodium Olefin Complexes
Containing GaCp*
;
_journal_name_full 'Inorganic Chemistry'
_journal_page_first 5021
_journal_page_last 5026
_journal_paper_doi 10.1021/ic802283r
_journal_volume 48
_journal_year 2009
_chemical_formula_moiety 'C38 H57 Ga3 Ru'
_chemical_formula_sum 'C38 H57 Ga3 Ru'
_chemical_formula_weight 824.07
_chemical_name_systematic
; 
 ? 
;
_space_group_IT_number 2
_symmetry_cell_setting triclinic
_symmetry_space_group_name_Hall '-P 1'
_symmetry_space_group_name_H-M 'P -1'
_atom_sites_solution_hydrogens geom
_atom_sites_solution_primary direct
_atom_sites_solution_secondary difmap
_audit_creation_method SHELXL-97
_cell_angle_alpha 81.52(3)
_cell_angle_beta 76.88(3)
_cell_angle_gamma 67.23(3)
_cell_formula_units_Z 2
_cell_length_a 10.693(4)
_cell_length_b 11.111(4)
_cell_length_c 17.202(6)
_cell_measurement_reflns_used 200
_cell_measurement_temperature 113(2)
_cell_measurement_theta_max 36.86
_cell_measurement_theta_min 3.39
_cell_volume 1831.2(12)
_computing_cell_refinement
;
CrysAlis RED, Oxford Diffraction Ltd.,
Version 1.170.32 (release 06.06.2003 CrysAlis170 VC++)
(compiled Jun  6 2003,13:53:32)
;
_computing_data_collection
;
CrysAlis CCD, Oxford Diffraction Ltd.,
Version 1.170.32 (release 06.06.2003 CrysAlis170 VC++)
(compiled Jun  6 2003,13:53:32)
;
_computing_data_reduction
;
CrysAlis RED, Oxford Diffraction Ltd.,
Version 1.170.32 (release 06.06.2003 CrysAlis170 VC++)
(compiled Jun  6 2003,13:53:32)
;
_computing_structure_refinement 'SHELXL-97 (Sheldrick, 1997)'
_computing_structure_solution 'SHELXS-97 (Sheldrick, 1990)'
_diffrn_ambient_temperature 113(2)
_diffrn_detector_area_resol_mean 'not measured'
_diffrn_measured_fraction_theta_full 0.714
_diffrn_measured_fraction_theta_max 0.714
_diffrn_measurement_device_type 'multiwire proportional'
_diffrn_measurement_method 'phi and omega scans'
_diffrn_radiation_monochromator graphite
_diffrn_radiation_source 'fine-focus sealed tube'
_diffrn_radiation_type MoK\a
_diffrn_radiation_wavelength 0.71073
_diffrn_reflns_av_R_equivalents 0.0393
_diffrn_reflns_av_sigmaI/netI 0.1100
_diffrn_reflns_limit_h_max 15
_diffrn_reflns_limit_h_min -17
_diffrn_reflns_limit_k_max 16
_diffrn_reflns_limit_k_min -13
_diffrn_reflns_limit_l_max 24
_diffrn_reflns_limit_l_min -27
_diffrn_reflns_number 24884
_diffrn_reflns_theta_full 36.86
_diffrn_reflns_theta_max 36.86
_diffrn_reflns_theta_min 3.39
_diffrn_standards_decay_% 'not measured'
_diffrn_standards_interval_count 'not measured'
_diffrn_standards_interval_time 'not measured'
_diffrn_standards_number 'not measured'
_exptl_absorpt_coefficient_mu 2.612
_exptl_absorpt_correction_T_max 0.778
_exptl_absorpt_correction_T_min 0.633
_exptl_absorpt_correction_type empirical
_exptl_absorpt_process_details sadabs
_exptl_crystal_colour prisms
_exptl_crystal_density_diffrn 1.494
_exptl_crystal_density_meas ?
_exptl_crystal_density_method .
_exptl_crystal_description red
_exptl_crystal_F_000 844
_exptl_crystal_size_max 0.25
_exptl_crystal_size_mid 0.15
_exptl_crystal_size_min 0.10
_refine_diff_density_max 1.497
_refine_diff_density_min -0.858
_refine_diff_density_rms 0.141
_refine_ls_extinction_method none
_refine_ls_goodness_of_fit_ref 0.855
_refine_ls_hydrogen_treatment mixed
_refine_ls_matrix_type full
_refine_ls_number_parameters 379
_refine_ls_number_reflns 13183
_refine_ls_number_restraints 0
_refine_ls_restrained_S_all 0.855
_refine_ls_R_factor_all 0.0921
_refine_ls_R_factor_gt 0.0438
_refine_ls_shift/su_max 0.001
_refine_ls_shift/su_mean 0.000
_refine_ls_structure_factor_coef Fsqd
_refine_ls_weighting_details 'calc w=1/[\s^2^(Fo^2^)+(0.0406P)^2^+0.0000P] where P=(Fo^2^+2Fc^2^)/3'
_refine_ls_weighting_scheme calc
_refine_ls_wR_factor_gt 0.0854
_refine_ls_wR_factor_ref 0.0975
_reflns_number_gt 7290
_reflns_number_total 13183
_reflns_threshold_expression >2sigma(I)
_cod_data_source_file ic802283r_si_001_2.cif
_cod_data_source_block 3
_cod_depositor_comments
;
The following automatic conversions were performed:
'_symmetry_cell_setting' value 'Triclinic' changed to 'triclinic'
according to '/home/saulius/struct/CIF-dictionaries/cif_core.dic'
dictionary named 'cif_core.dic' version 2.4.1 from 2010-06-29.

Automatic conversion script
Id: cif_fix_enum 1527 2010-12-29 10:47:43Z saulius 
;
_cod_original_cell_volume 1831.3(11)
_cod_database_code 4302177

loop_
_symmetry_equiv_pos_as_xyz
'x, y, z'
'-x, -y, -z'

loop_
_atom_site_label
_atom_site_type_symbol
_atom_site_fract_x
_atom_site_fract_y
_atom_site_fract_z
_atom_site_U_iso_or_equiv
_atom_site_adp_type
_atom_site_occupancy
_atom_site_symmetry_multiplicity
_atom_site_calc_flag
_atom_site_refinement_flags
_atom_site_disorder_assembly
_atom_site_disorder_group
Ru1 Ru 0.82073(2) 0.23548(2) 0.184403(15) 0.01478(6) Uani 1 1 d . . .
Ga3 Ga 0.71964(4) 0.32090(4) 0.31163(2) 0.02052(9) Uani 1 1 d . . .
Ga2 Ga 0.83935(4) 0.01568(3) 0.22904(2) 0.02117(9) Uani 1 1 d . . .
Ga1 Ga 1.03067(4) 0.20654(4) 0.22163(2) 0.02340(9) Uani 1 1 d . . .
C1 C 0.6377(3) 0.2626(3) 0.1367(2) 0.0251(8) Uani 1 1 d . . .
H1A H 0.5687 0.2312 0.1742 0.030 Uiso 1 1 calc R . .
C6 C 0.9156(3) 0.1852(4) 0.06234(19) 0.0294(8) Uani 1 1 d . . .
H6A H 1.0128 0.1209 0.0564 0.035 Uiso 1 1 calc R . .
C9 C 1.1993(3) 0.1953(3) 0.28398(19) 0.0190(7) Uani 1 1 d . . .
C19 C 0.8587(3) -0.1988(3) 0.21319(19) 0.0190(6) Uani 1 1 d . . .
C23 C 0.7162(3) -0.1172(3) 0.22361(19) 0.0192(6) Uani 1 1 d . . .
C29 C 0.6982(3) 0.3669(3) 0.44158(18) 0.0187(6) Uani 1 1 d . . .
C21 C 0.7918(3) -0.1244(3) 0.33926(18) 0.0182(6) Uani 1 1 d . . .
C11 C 1.2630(3) 0.1453(3) 0.15257(19) 0.0203(7) Uani 1 1 d . . .
C22 C 0.6753(3) -0.0713(3) 0.30108(19) 0.0187(6) Uani 1 1 d . . .
C33 C 0.7029(3) 0.4804(3) 0.39158(19) 0.0191(6) Uani 1 1 d . . .
C20 C 0.9044(3) -0.2024(3) 0.28495(19) 0.0180(6) Uani 1 1 d . . .
C10 C 1.2318(3) 0.2458(3) 0.20386(19) 0.0197(7) Uani 1 1 d . . .
C15 C 1.2380(4) 0.3795(3) 0.1797(2) 0.0302(8) Uani 1 1 d . . .
H15A H 1.3327 0.3748 0.1754 0.045 Uiso 1 1 calc R . .
H15B H 1.1761 0.4403 0.2200 0.045 Uiso 1 1 calc R . .
H15C H 1.2093 0.4103 0.1278 0.045 Uiso 1 1 calc R . .
C12 C 1.2505(3) 0.0326(3) 0.2005(2) 0.0224(7) Uani 1 1 d . . .
C26 C 0.7947(4) -0.1040(4) 0.4230(2) 0.0324(8) Uani 1 1 d . . .
H26A H 0.7722 -0.1720 0.4599 0.049 Uiso 1 1 calc R . .
H26B H 0.7267 -0.0178 0.4380 0.049 Uiso 1 1 calc R . .
H26C H 0.8870 -0.1088 0.4260 0.049 Uiso 1 1 calc R . .
C34 C 0.7993(4) 0.2836(3) 0.4948(2) 0.0283(8) Uani 1 1 d . . .
H34A H 0.7712 0.3203 0.5473 0.042 Uiso 1 1 calc R . .
H34B H 0.8919 0.2825 0.4704 0.042 Uiso 1 1 calc R . .
H34C H 0.8002 0.1942 0.5014 0.042 Uiso 1 1 calc R . .
C32 C 0.5837(3) 0.5310(3) 0.35536(19) 0.0200(7) Uani 1 1 d . . .
C5 C 0.9025(4) 0.3164(4) 0.0697(2) 0.0307(9) Uani 1 1 d . . .
H5A H 0.9918 0.3270 0.0680 0.037 Uiso 1 1 calc R . .
C28 C 0.6261(4) -0.0891(4) 0.1621(2) 0.0286(8) Uani 1 1 d . . .
H28A H 0.5837 -0.1550 0.1694 0.043 Uiso 1 1 calc R . .
H28B H 0.6825 -0.0920 0.1083 0.043 Uiso 1 1 calc R . .
H28C H 0.5536 -0.0021 0.1685 0.043 Uiso 1 1 calc R . .
C24 C 0.9396(4) -0.2771(4) 0.1424(2) 0.0314(8) Uani 1 1 d . . .
H24A H 0.9305 -0.3628 0.1508 0.047 Uiso 1 1 calc R . .
H24B H 1.0370 -0.2891 0.1357 0.047 Uiso 1 1 calc R . .
H24C H 0.9041 -0.2308 0.0942 0.047 Uiso 1 1 calc R . .
C31 C 0.5061(3) 0.4502(3) 0.3831(2) 0.0217(7) Uani 1 1 d . . .
C37 C 0.5511(4) 0.6491(3) 0.2967(2) 0.0315(8) Uani 1 1 d . . .
H37A H 0.4936 0.7275 0.3257 0.047 Uiso 1 1 calc R . .
H37B H 0.5013 0.6378 0.2587 0.047 Uiso 1 1 calc R . .
H37C H 0.6372 0.6586 0.2676 0.047 Uiso 1 1 calc R . .
C2 C 0.6322(4) 0.3871(4) 0.1520(2) 0.0304(8) Uani 1 1 d . . .
H2A H 0.5606 0.4263 0.1992 0.036 Uiso 1 1 calc R . .
C14 C 1.1709(3) 0.2628(4) 0.3590(2) 0.0270(8) Uani 1 1 d . . .
H14A H 1.2582 0.2453 0.3760 0.041 Uiso 1 1 calc R . .
H14B H 1.1113 0.2299 0.4013 0.041 Uiso 1 1 calc R . .
H14C H 1.1247 0.3572 0.3488 0.041 Uiso 1 1 calc R . .
C8 C 0.6738(4) 0.2176(4) 0.0521(2) 0.0332(9) Uani 1 1 d . . .
H8A H 0.6254 0.1583 0.0504 0.040 Uiso 1 1 calc R . .
H8B H 0.6390 0.2949 0.0150 0.040 Uiso 1 1 calc R . .
C35 C 0.5253(4) 0.2481(4) 0.4852(2) 0.0303(8) Uani 1 1 d . . .
H35A H 0.4667 0.2836 0.5355 0.046 Uiso 1 1 calc R . .
H35B H 0.6041 0.1702 0.4968 0.046 Uiso 1 1 calc R . .
H35C H 0.4716 0.2245 0.4550 0.046 Uiso 1 1 calc R . .
C30 C 0.5764(3) 0.3492(3) 0.43674(19) 0.0207(7) Uani 1 1 d . . .
C25 C 1.0451(3) -0.2857(3) 0.3028(2) 0.0276(8) Uani 1 1 d . . .
H25A H 1.0453 -0.3719 0.3257 0.041 Uiso 1 1 calc R . .
H25B H 1.0677 -0.2436 0.3410 0.041 Uiso 1 1 calc R . .
H25C H 1.1138 -0.2957 0.2532 0.041 Uiso 1 1 calc R . .
C13 C 1.2111(3) 0.0630(3) 0.2810(2) 0.0227(7) Uani 1 1 d . . .
C16 C 1.3050(4) 0.1550(4) 0.0635(2) 0.0337(9) Uani 1 1 d . . .
H16A H 1.4059 0.1242 0.0490 0.051 Uiso 1 1 calc R . .
H16B H 1.2652 0.2463 0.0433 0.051 Uiso 1 1 calc R . .
H16C H 1.2714 0.1009 0.0399 0.051 Uiso 1 1 calc R . .
C38 C 0.8124(4) 0.5363(4) 0.3776(2) 0.0296(8) Uani 1 1 d . . .
H38A H 0.7885 0.6015 0.4165 0.044 Uiso 1 1 calc R . .
H38B H 0.8202 0.5779 0.3233 0.044 Uiso 1 1 calc R . .
H38C H 0.9007 0.4662 0.3838 0.044 Uiso 1 1 calc R . .
C27 C 0.5341(3) 0.0185(3) 0.3361(2) 0.0270(8) Uani 1 1 d . . .
H27A H 0.4789 -0.0332 0.3640 0.040 Uiso 1 1 calc R . .
H27B H 0.4895 0.0754 0.2932 0.040 Uiso 1 1 calc R . .
H27C H 0.5414 0.0721 0.3740 0.040 Uiso 1 1 calc R . .
C18 C 1.1878(4) -0.0265(4) 0.3524(2) 0.0333(9) Uani 1 1 d . . .
H18A H 1.2762 -0.0795 0.3689 0.050 Uiso 1 1 calc R . .
H18B H 1.1473 -0.0840 0.3385 0.050 Uiso 1 1 calc R . .
H18C H 1.1248 0.0257 0.3965 0.050 Uiso 1 1 calc R . .
C36 C 0.3718(4) 0.4678(4) 0.3600(2) 0.0343(9) Uani 1 1 d . . .
H36A H 0.2946 0.5249 0.3969 0.051 Uiso 1 1 calc R . .
H36B H 0.3634 0.3825 0.3630 0.051 Uiso 1 1 calc R . .
H36C H 0.3702 0.5076 0.3053 0.051 Uiso 1 1 calc R . .
C7 C 0.8244(4) 0.1488(5) 0.0230(2) 0.0443(11) Uani 1 1 d . . .
H7A H 0.8456 0.1687 -0.0354 0.053 Uiso 1 1 calc R . .
H7B H 0.8466 0.0533 0.0323 0.053 Uiso 1 1 calc R . .
C17 C 1.2710(4) -0.0951(4) 0.1692(2) 0.0367(9) Uani 1 1 d . . .
H17A H 1.3681 -0.1531 0.1648 0.055 Uiso 1 1 calc R . .
H17B H 1.2453 -0.0781 0.1163 0.055 Uiso 1 1 calc R . .
H17C H 1.2129 -0.1369 0.2060 0.055 Uiso 1 1 calc R . .
C3 C 0.6614(4) 0.4886(4) 0.0880(2) 0.0410(10) Uani 1 1 d . . .
H3A H 0.5864 0.5240 0.0566 0.049 Uiso 1 1 calc R . .
H3B H 0.6615 0.5619 0.1144 0.049 Uiso 1 1 calc R . .
C4 C 0.7969(4) 0.4332(4) 0.0325(3) 0.0470(12) Uani 1 1 d . . .
H4A H 0.8356 0.5027 0.0147 0.056 Uiso 1 1 calc R . .
H4B H 0.7806 0.4061 -0.0155 0.056 Uiso 1 1 calc R . .

loop_
_atom_site_aniso_label
_atom_site_aniso_U_11
_atom_site_aniso_U_22
_atom_site_aniso_U_33
_atom_site_aniso_U_23
_atom_site_aniso_U_13
_atom_site_aniso_U_12
Ru1 0.01392(11) 0.01573(13) 0.01516(12) 0.00054(9) -0.00422(9) -0.00566(10)
Ga3 0.02002(18) 0.02010(19) 0.01922(18) -0.00365(15) -0.00126(14) -0.00547(15)
Ga2 0.01995(18) 0.01641(18) 0.0284(2) 0.00309(15) -0.00691(15) -0.00834(15)
Ga1 0.01620(17) 0.0347(2) 0.02141(19) 0.00149(16) -0.00702(14) -0.01085(16)
C1 0.0229(17) 0.0307(19) 0.0223(17) 0.0042(15) -0.0164(14) -0.0058(15)
C6 0.0191(16) 0.053(2) 0.0155(16) -0.0060(16) -0.0003(13) -0.0131(17)
C9 0.0167(15) 0.0220(17) 0.0215(16) 0.0039(13) -0.0127(12) -0.0075(13)
C19 0.0222(16) 0.0161(16) 0.0194(16) -0.0011(13) -0.0012(12) -0.0092(13)
C23 0.0185(15) 0.0212(17) 0.0206(16) -0.0022(13) -0.0044(12) -0.0094(13)
C29 0.0226(16) 0.0176(16) 0.0158(15) -0.0027(12) -0.0021(12) -0.0076(13)
C21 0.0239(16) 0.0137(15) 0.0188(15) 0.0010(12) -0.0061(12) -0.0085(13)
C11 0.0153(15) 0.0253(17) 0.0196(16) 0.0024(13) -0.0077(12) -0.0056(13)
C22 0.0171(15) 0.0138(15) 0.0251(17) -0.0015(13) -0.0021(12) -0.0066(13)
C33 0.0207(15) 0.0165(16) 0.0208(16) -0.0039(13) -0.0012(12) -0.0081(13)
C20 0.0197(15) 0.0103(14) 0.0236(16) 0.0003(12) -0.0038(12) -0.0057(12)
C10 0.0152(14) 0.0207(17) 0.0243(17) 0.0022(13) -0.0084(12) -0.0064(13)
C15 0.0262(18) 0.0269(19) 0.039(2) 0.0070(16) -0.0113(16) -0.0115(16)
C12 0.0145(15) 0.0232(17) 0.0297(18) -0.0018(14) -0.0085(13) -0.0047(13)
C26 0.038(2) 0.037(2) 0.0250(19) -0.0103(16) -0.0073(16) -0.0130(18)
C34 0.0316(19) 0.0285(19) 0.0247(18) 0.0000(15) -0.0084(15) -0.0097(16)
C32 0.0202(15) 0.0156(16) 0.0218(16) -0.0039(13) -0.0045(13) -0.0027(13)
C5 0.0257(18) 0.042(2) 0.0219(18) 0.0159(16) -0.0066(14) -0.0143(17)
C28 0.0288(18) 0.033(2) 0.0297(19) 0.0021(16) -0.0117(15) -0.0159(16)
C24 0.035(2) 0.028(2) 0.0265(19) -0.0082(16) 0.0004(15) -0.0073(17)
C31 0.0176(15) 0.0224(17) 0.0262(17) -0.0103(14) -0.0009(13) -0.0071(14)
C37 0.035(2) 0.0182(18) 0.036(2) 0.0012(16) -0.0104(17) -0.0033(16)
C2 0.0244(18) 0.029(2) 0.0279(19) 0.0021(16) -0.0116(15) 0.0027(16)
C14 0.0237(17) 0.037(2) 0.0239(18) -0.0026(16) -0.0082(14) -0.0125(16)
C8 0.035(2) 0.044(2) 0.029(2) -0.0003(17) -0.0164(16) -0.0188(19)
C35 0.035(2) 0.031(2) 0.0289(19) -0.0095(16) 0.0060(15) -0.0197(17)
C30 0.0236(16) 0.0198(17) 0.0204(16) -0.0066(13) 0.0006(13) -0.0103(14)
C25 0.0225(17) 0.0208(18) 0.042(2) 0.0029(16) -0.0113(15) -0.0094(15)
C13 0.0178(15) 0.0245(18) 0.0293(18) 0.0055(14) -0.0116(13) -0.0101(14)
C16 0.0251(18) 0.053(3) 0.0199(17) -0.0057(17) 0.0002(14) -0.0122(18)
C38 0.0302(19) 0.0265(19) 0.037(2) 0.0014(16) -0.0072(16) -0.0161(16)
C27 0.0209(17) 0.0262(19) 0.0315(19) -0.0047(16) -0.0026(14) -0.0063(15)
C18 0.038(2) 0.033(2) 0.036(2) 0.0150(17) -0.0175(17) -0.0206(18)
C36 0.0218(18) 0.042(2) 0.041(2) -0.0159(19) -0.0045(16) -0.0105(17)
C7 0.048(3) 0.058(3) 0.034(2) -0.015(2) -0.0074(19) -0.023(2)
C17 0.037(2) 0.030(2) 0.051(3) -0.0072(19) -0.0208(19) -0.0124(18)
C3 0.050(3) 0.027(2) 0.033(2) 0.0041(17) -0.0131(19) 0.0003(19)
C4 0.052(3) 0.043(3) 0.044(3) 0.021(2) -0.018(2) -0.018(2)

loop_
_atom_type_symbol
_atom_type_description
_atom_type_scat_dispersion_real
_atom_type_scat_dispersion_imag
_atom_type_scat_source
C C 0.0033 0.0016 'International Tables Vol C Tables 4.2.6.8 and 6.1.1.4'
H H 0.0000 0.0000 'International Tables Vol C Tables 4.2.6.8 and 6.1.1.4'
Ga Ga 0.2307 1.6083 'International Tables Vol C Tables 4.2.6.8 and 6.1.1.4'
Ru Ru -1.2594 0.8363 'International Tables Vol C Tables 4.2.6.8 and 6.1.1.4'

loop_
_geom_angle_atom_site_label_1
_geom_angle_atom_site_label_2
_geom_angle_atom_site_label_3
_geom_angle
_geom_angle_site_symmetry_1
_geom_angle_site_symmetry_3
_geom_angle_publ_flag
C6 Ru1 C5 38.44(15) . . ?
C6 Ru1 C1 79.92(13) . . ?
C5 Ru1 C1 88.60(13) . . ?
C6 Ru1 C2 94.36(14) . . ?
C5 Ru1 C2 78.59(14) . . ?
C1 Ru1 C2 37.87(13) . . ?
C6 Ru1 Ga1 94.21(9) . . ?
C5 Ru1 Ga1 85.74(10) . . ?
C1 Ru1 Ga1 173.90(9) . . ?
C2 Ru1 Ga1 142.25(11) . . ?
C6 Ru1 Ga3 171.53(11) . . ?
C5 Ru1 Ga3 133.10(11) . . ?
C1 Ru1 Ga3 101.45(10) . . ?
C2 Ru1 Ga3 82.10(11) . . ?
Ga1 Ru1 Ga3 84.12(4) . . ?
C6 Ru1 Ga2 93.02(11) . . ?
C5 Ru1 Ga2 130.84(11) . . ?
C1 Ru1 Ga2 89.24(10) . . ?
C2 Ru1 Ga2 123.39(11) . . ?
Ga1 Ru1 Ga2 92.74(4) . . ?
Ga3 Ru1 Ga2 95.35(4) . . ?
C29 Ga3 C30 35.49(11) . . ?
C29 Ga3 C33 35.89(11) . . ?
C30 Ga3 C33 59.11(11) . . ?
C29 Ga3 C31 59.19(11) . . ?
C30 Ga3 C31 35.54(11) . . ?
C33 Ga3 C31 58.77(11) . . ?
C29 Ga3 C32 59.37(11) . . ?
C30 Ga3 C32 58.89(11) . . ?
C33 Ga3 C32 35.47(11) . . ?
C31 Ga3 C32 34.98(11) . . ?
C29 Ga3 Ru1 160.31(8) . . ?
C30 Ga3 Ru1 157.46(8) . . ?
C33 Ga3 Ru1 143.23(8) . . ?
C31 Ga3 Ru1 140.51(8) . . ?
C32 Ga3 Ru1 134.15(8) . . ?
C22 Ga2 C23 34.94(11) . . ?
C22 Ga2 C19 58.33(11) . . ?
C23 Ga2 C19 35.19(11) . . ?
C22 Ga2 C21 35.10(10) . . ?
C23 Ga2 C21 58.18(11) . . ?
C19 Ga2 C21 58.11(11) . . ?
C22 Ga2 C20 58.16(11) . . ?
C23 Ga2 C20 58.18(11) . . ?
C19 Ga2 C20 34.90(11) . . ?
C21 Ga2 C20 34.77(11) . . ?
C22 Ga2 Ru1 131.69(8) . . ?
C23 Ga2 Ru1 135.82(8) . . ?
C19 Ga2 Ru1 154.96(8) . . ?
C21 Ga2 Ru1 145.37(8) . . ?
C20 Ga2 Ru1 166.00(8) . . ?
C9 Ga1 C10 36.53(11) . . ?
C9 Ga1 C13 36.57(11) . . ?
C10 Ga1 C13 60.23(11) . . ?
C9 Ga1 Ru1 166.84(9) . . ?
C10 Ga1 Ru1 152.28(8) . . ?
C13 Ga1 Ru1 144.99(8) . . ?
C9 Ga1 C11 59.35(12) . . ?
C10 Ga1 C11 35.22(11) . . ?
C13 Ga1 C11 58.65(11) . . ?
Ru1 Ga1 C11 133.78(8) . . ?
C9 Ga1 C12 59.23(12) . . ?
C10 Ga1 C12 58.94(12) . . ?
C13 Ga1 C12 34.75(12) . . ?
Ru1 Ga1 C12 130.79(8) . . ?
C11 Ga1 C12 34.93(11) . . ?
C2 C1 C8 122.1(3) . . ?
C2 C1 Ru1 71.27(19) . . ?
C8 C1 Ru1 112.6(2) . . ?
C5 C6 C7 124.8(3) . . ?
C5 C6 Ru1 71.4(2) . . ?
C7 C6 Ru1 111.6(2) . . ?
C10 C9 C13 107.9(3) . . ?
C10 C9 C14 126.6(3) . . ?
C13 C9 C14 125.2(3) . . ?
C10 C9 Ga1 73.53(17) . . ?
C13 C9 Ga1 73.88(18) . . ?
C14 C9 Ga1 122.8(2) . . ?
C20 C19 C23 107.5(3) . . ?
C20 C19 C24 126.7(3) . . ?
C23 C19 C24 125.5(3) . . ?
C20 C19 Ga2 72.63(18) . . ?
C23 C19 Ga2 71.95(18) . . ?
C24 C19 Ga2 125.8(2) . . ?
C22 C23 C19 108.2(3) . . ?
C22 C23 C28 126.9(3) . . ?
C19 C23 C28 125.0(3) . . ?
C22 C23 Ga2 72.50(18) . . ?
C19 C23 Ga2 72.85(18) . . ?
C28 C23 Ga2 121.6(2) . . ?
C30 C29 C33 107.8(3) . . ?
C30 C29 C34 125.0(3) . . ?
C33 C29 C34 127.1(3) . . ?
C30 C29 Ga3 72.95(18) . . ?
C33 C29 Ga3 72.88(18) . . ?
C34 C29 Ga3 122.7(2) . . ?
C20 C21 C22 107.9(3) . . ?
C20 C21 C26 125.8(3) . . ?
C22 C21 C26 126.3(3) . . ?
C20 C21 Ga2 72.68(17) . . ?
C22 C21 Ga2 71.95(17) . . ?
C26 C21 Ga2 122.0(2) . . ?
C10 C11 C12 108.4(3) . . ?
C10 C11 C16 125.6(3) . . ?
C12 C11 C16 126.0(3) . . ?
C10 C11 Ga1 69.58(18) . . ?
C12 C11 Ga1 73.01(18) . . ?
C16 C11 Ga1 124.2(2) . . ?
C23 C22 C21 108.0(3) . . ?
C23 C22 C27 125.7(3) . . ?
C21 C22 C27 126.3(3) . . ?
C23 C22 Ga2 72.57(18) . . ?
C21 C22 Ga2 72.95(17) . . ?
C27 C22 Ga2 119.8(2) . . ?
C32 C33 C29 107.9(3) . . ?
C32 C33 C38 125.1(3) . . ?
C29 C33 C38 127.0(3) . . ?
C32 C33 Ga3 73.07(19) . . ?
C29 C33 Ga3 71.24(18) . . ?
C38 C33 Ga3 120.6(2) . . ?
C21 C20 C19 108.4(3) . . ?
C21 C20 C25 125.9(3) . . ?
C19 C20 C25 125.5(3) . . ?
C21 C20 Ga2 72.55(17) . . ?
C19 C20 Ga2 72.47(17) . . ?
C25 C20 Ga2 125.4(2) . . ?
C11 C10 C9 107.5(3) . . ?
C11 C10 C15 126.8(3) . . ?
C9 C10 C15 125.7(3) . . ?
C11 C10 Ga1 75.20(18) . . ?
C9 C10 Ga1 69.94(17) . . ?
C15 C10 Ga1 122.6(2) . . ?
C13 C12 C11 108.2(3) . . ?
C13 C12 C17 126.3(3) . . ?
C11 C12 C17 125.5(3) . . ?
C13 C12 Ga1 69.69(19) . . ?
C11 C12 Ga1 72.06(18) . . ?
C17 C12 Ga1 122.2(2) . . ?
C31 C32 C33 107.9(3) . . ?
C31 C32 C37 127.4(3) . . ?
C33 C32 C37 124.7(3) . . ?
C31 C32 Ga3 72.30(19) . . ?
C33 C32 Ga3 71.46(18) . . ?
C37 C32 Ga3 121.0(2) . . ?
C6 C5 C4 121.4(3) . . ?
C6 C5 Ru1 70.12(19) . . ?
C4 C5 Ru1 115.0(2) . . ?
C32 C31 C30 108.3(3) . . ?
C32 C31 C36 125.9(3) . . ?
C30 C31 C36 125.9(3) . . ?
C32 C31 Ga3 72.72(19) . . ?
C30 C31 Ga3 71.50(18) . . ?
C36 C31 Ga3 121.7(2) . . ?
C1 C2 C3 125.0(3) . . ?
C1 C2 Ru1 70.86(18) . . ?
C3 C2 Ru1 112.9(3) . . ?
C7 C8 C1 114.2(3) . . ?
C29 C30 C31 108.1(3) . . ?
C29 C30 C35 125.3(3) . . ?
C31 C30 C35 126.4(3) . . ?
C29 C30 Ga3 71.56(18) . . ?
C31 C30 Ga3 72.96(18) . . ?
C35 C30 Ga3 125.1(2) . . ?
C12 C13 C9 108.0(3) . . ?
C12 C13 C18 126.8(3) . . ?
C9 C13 C18 125.2(3) . . ?
C12 C13 Ga1 75.56(18) . . ?
C9 C13 Ga1 69.55(17) . . ?
C18 C13 Ga1 121.5(2) . . ?
C8 C7 C6 114.2(3) . . ?
C4 C3 C2 112.6(3) . . ?
C3 C4 C5 113.6(3) . . ?

loop_
_geom_bond_atom_site_label_1
_geom_bond_atom_site_label_2
_geom_bond_distance
_geom_bond_site_symmetry_2
_geom_bond_publ_flag
Ru1 C6 2.166(3) . ?
Ru1 C5 2.183(3) . ?
Ru1 C1 2.189(3) . ?
Ru1 C2 2.195(3) . ?
Ru1 Ga1 2.3635(9) . ?
Ru1 Ga3 2.3673(11) . ?
Ru1 Ga2 2.3944(10) . ?
Ga3 C29 2.307(3) . ?
Ga3 C30 2.325(3) . ?
Ga3 C33 2.329(3) . ?
Ga3 C31 2.345(3) . ?
Ga3 C32 2.350(3) . ?
Ga2 C22 2.350(3) . ?
Ga2 C23 2.351(3) . ?
Ga2 C19 2.362(3) . ?
Ga2 C21 2.362(3) . ?
Ga2 C20 2.364(3) . ?
Ga1 C9 2.254(3) . ?
Ga1 C10 2.301(3) . ?
Ga1 C13 2.311(3) . ?
Ga1 C11 2.374(3) . ?
Ga1 C12 2.387(3) . ?
C1 C2 1.423(5) . ?
C1 C8 1.526(5) . ?
C6 C5 1.432(5) . ?
C6 C7 1.502(5) . ?
C9 C10 1.428(4) . ?
C9 C13 1.433(5) . ?
C9 C14 1.501(5) . ?
C19 C20 1.417(4) . ?
C19 C23 1.425(4) . ?
C19 C24 1.497(5) . ?
C23 C22 1.411(4) . ?
C23 C28 1.510(4) . ?
C29 C30 1.412(4) . ?
C29 C33 1.428(4) . ?
C29 C34 1.513(4) . ?
C21 C20 1.412(4) . ?
C21 C22 1.421(4) . ?
C21 C26 1.500(5) . ?
C11 C10 1.416(5) . ?
C11 C12 1.429(5) . ?
C11 C16 1.496(4) . ?
C22 C27 1.496(4) . ?
C33 C32 1.425(4) . ?
C33 C38 1.485(4) . ?
C20 C25 1.503(4) . ?
C10 C15 1.505(5) . ?
C12 C13 1.405(5) . ?
C12 C17 1.511(5) . ?
C32 C31 1.411(4) . ?
C32 C37 1.509(4) . ?
C5 C4 1.523(5) . ?
C31 C30 1.425(5) . ?
C31 C36 1.508(4) . ?
C2 C3 1.527(5) . ?
C8 C7 1.491(5) . ?
C35 C30 1.499(4) . ?
C13 C18 1.500(5) . ?
C3 C4 1.499(6) . ?

loop_
_geom_torsion_atom_site_label_1
_geom_torsion_atom_site_label_2
_geom_torsion_atom_site_label_3
_geom_torsion_atom_site_label_4
_geom_torsion
_geom_torsion_site_symmetry_1
_geom_torsion_site_symmetry_2
_geom_torsion_site_symmetry_3
_geom_torsion_site_symmetry_4
_geom_torsion_publ_flag
C6 Ru1 Ga3 C29 -96.1(6) . . . . ?
C5 Ru1 Ga3 C29 -95.7(3) . . . . ?
C1 Ru1 Ga3 C29 165.4(3) . . . . ?
C2 Ru1 Ga3 C29 -161.9(3) . . . . ?
Ga1 Ru1 Ga3 C29 -17.1(2) . . . . ?
Ga2 Ru1 Ga3 C29 75.1(2) . . . . ?
C6 Ru1 Ga3 C30 148.5(6) . . . . ?
C5 Ru1 Ga3 C30 148.9(2) . . . . ?
C1 Ru1 Ga3 C30 50.0(2) . . . . ?
C2 Ru1 Ga3 C30 82.7(2) . . . . ?
Ga1 Ru1 Ga3 C30 -132.5(2) . . . . ?
Ga2 Ru1 Ga3 C30 -40.3(2) . . . . ?
C6 Ru1 Ga3 C33 -22.2(6) . . . . ?
C5 Ru1 Ga3 C33 -21.77(18) . . . . ?
C1 Ru1 Ga3 C33 -120.71(16) . . . . ?
C2 Ru1 Ga3 C33 -87.98(17) . . . . ?
Ga1 Ru1 Ga3 C33 56.78(13) . . . . ?
Ga2 Ru1 Ga3 C33 148.98(13) . . . . ?
C6 Ru1 Ga3 C31 82.9(6) . . . . ?
C5 Ru1 Ga3 C31 83.41(18) . . . . ?
C1 Ru1 Ga3 C31 -15.53(16) . . . . ?
C2 Ru1 Ga3 C31 17.20(16) . . . . ?
Ga1 Ru1 Ga3 C31 161.96(13) . . . . ?
Ga2 Ru1 Ga3 C31 -105.83(13) . . . . ?
C6 Ru1 Ga3 C32 31.1(6) . . . . ?
C5 Ru1 Ga3 C32 31.56(17) . . . . ?
C1 Ru1 Ga3 C32 -67.38(15) . . . . ?
C2 Ru1 Ga3 C32 -34.65(15) . . . . ?
Ga1 Ru1 Ga3 C32 110.11(12) . . . . ?
Ga2 Ru1 Ga3 C32 -157.68(11) . . . . ?
C6 Ru1 Ga2 C22 -128.17(14) . . . . ?
C5 Ru1 Ga2 C22 -135.79(16) . . . . ?
C1 Ru1 Ga2 C22 -48.31(14) . . . . ?
C2 Ru1 Ga2 C22 -30.93(16) . . . . ?
Ga1 Ru1 Ga2 C22 137.47(11) . . . . ?
Ga3 Ru1 Ga2 C22 53.12(11) . . . . ?
C6 Ru1 Ga2 C23 -79.37(15) . . . . ?
C5 Ru1 Ga2 C23 -86.99(17) . . . . ?
C1 Ru1 Ga2 C23 0.49(15) . . . . ?
C2 Ru1 Ga2 C23 17.87(17) . . . . ?
Ga1 Ru1 Ga2 C23 -173.73(12) . . . . ?
Ga3 Ru1 Ga2 C23 101.92(12) . . . . ?
C6 Ru1 Ga2 C19 -24.0(2) . . . . ?
C5 Ru1 Ga2 C19 -31.6(2) . . . . ?
C1 Ru1 Ga2 C19 55.9(2) . . . . ?
C2 Ru1 Ga2 C19 73.3(2) . . . . ?
Ga1 Ru1 Ga2 C19 -118.32(18) . . . . ?
Ga3 Ru1 Ga2 C19 157.33(18) . . . . ?
C6 Ru1 Ga2 C21 -178.50(16) . . . . ?
C5 Ru1 Ga2 C21 173.87(18) . . . . ?
C1 Ru1 Ga2 C21 -98.64(17) . . . . ?
C2 Ru1 Ga2 C21 -81.26(18) . . . . ?
Ga1 Ru1 Ga2 C21 87.14(14) . . . . ?
Ga3 Ru1 Ga2 C21 2.79(13) . . . . ?
C6 Ru1 Ga2 C20 101.2(3) . . . . ?
C5 Ru1 Ga2 C20 93.5(4) . . . . ?
C1 Ru1 Ga2 C20 -179.0(3) . . . . ?
C2 Ru1 Ga2 C20 -161.6(4) . . . . ?
Ga1 Ru1 Ga2 C20 6.8(3) . . . . ?
Ga3 Ru1 Ga2 C20 -77.5(3) . . . . ?
C6 Ru1 Ga1 C9 176.1(4) . . . . ?
C5 Ru1 Ga1 C9 138.6(4) . . . . ?
C1 Ru1 Ga1 C9 160.6(9) . . . . ?
C2 Ru1 Ga1 C9 73.5(4) . . . . ?
Ga3 Ru1 Ga1 C9 4.5(4) . . . . ?
Ga2 Ru1 Ga1 C9 -90.6(4) . . . . ?
C6 Ru1 Ga1 C10 52.6(2) . . . . ?
C5 Ru1 Ga1 C10 15.1(2) . . . . ?
C1 Ru1 Ga1 C10 37.0(9) . . . . ?
C2 Ru1 Ga1 C10 -50.1(2) . . . . ?
Ga3 Ru1 Ga1 C10 -119.08(19) . . . . ?
Ga2 Ru1 Ga1 C10 145.82(19) . . . . ?
C6 Ru1 Ga1 C13 -96.33(19) . . . . ?
C5 Ru1 Ga1 C13 -133.85(19) . . . . ?
C1 Ru1 Ga1 C13 -111.9(9) . . . . ?
C2 Ru1 Ga1 C13 161.0(2) . . . . ?
Ga3 Ru1 Ga1 C13 92.01(16) . . . . ?
Ga2 Ru1 Ga1 C13 -3.09(16) . . . . ?
C6 Ru1 Ga1 C11 0.09(15) . . . . ?
C5 Ru1 Ga1 C11 -37.44(15) . . . . ?
C1 Ru1 Ga1 C11 -15.4(9) . . . . ?
C2 Ru1 Ga1 C11 -102.6(2) . . . . ?
Ga3 Ru1 Ga1 C11 -171.58(11) . . . . ?
Ga2 Ru1 Ga1 C11 93.33(12) . . . . ?
C6 Ru1 Ga1 C12 -47.61(15) . . . . ?
C5 Ru1 Ga1 C12 -85.14(15) . . . . ?
C1 Ru1 Ga1 C12 -63.2(9) . . . . ?
C2 Ru1 Ga1 C12 -150.29(19) . . . . ?
Ga3 Ru1 Ga1 C12 140.72(11) . . . . ?
Ga2 Ru1 Ga1 C12 45.62(11) . . . . ?
C6 Ru1 C1 C2 -110.8(2) . . . . ?
C5 Ru1 C1 C2 -73.1(2) . . . . ?
Ga1 Ru1 C1 C2 -95.0(9) . . . . ?
Ga3 Ru1 C1 C2 60.7(2) . . . . ?
Ga2 Ru1 C1 C2 156.0(2) . . . . ?
C6 Ru1 C1 C8 7.0(3) . . . . ?
C5 Ru1 C1 C8 44.7(3) . . . . ?
C2 Ru1 C1 C8 117.8(3) . . . . ?
Ga1 Ru1 C1 C8 22.8(11) . . . . ?
Ga3 Ru1 C1 C8 178.5(2) . . . . ?
Ga2 Ru1 C1 C8 -86.2(2) . . . . ?
C1 Ru1 C6 C5 100.6(2) . . . . ?
C2 Ru1 C6 C5 65.5(2) . . . . ?
Ga1 Ru1 C6 C5 -77.73(19) . . . . ?
Ga3 Ru1 C6 C5 0.5(7) . . . . ?
Ga2 Ru1 C6 C5 -170.70(18) . . . . ?
C5 Ru1 C6 C7 -120.9(4) . . . . ?
C1 Ru1 C6 C7 -20.3(3) . . . . ?
C2 Ru1 C6 C7 -55.5(3) . . . . ?
Ga1 Ru1 C6 C7 161.3(3) . . . . ?
Ga3 Ru1 C6 C7 -120.4(6) . . . . ?
Ga2 Ru1 C6 C7 68.4(3) . . . . ?
C13 Ga1 C9 C10 114.8(3) . . . . ?
Ru1 Ga1 C9 C10 -139.4(3) . . . . ?
C11 Ga1 C9 C10 37.31(18) . . . . ?
C12 Ga1 C9 C10 78.2(2) . . . . ?
C10 Ga1 C9 C13 -114.8(3) . . . . ?
Ru1 Ga1 C9 C13 105.8(4) . . . . ?
C11 Ga1 C9 C13 -77.5(2) . . . . ?
C12 Ga1 C9 C13 -36.64(19) . . . . ?
C10 Ga1 C9 C14 123.3(3) . . . . ?
C13 Ga1 C9 C14 -121.9(3) . . . . ?
Ru1 Ga1 C9 C14 -16.1(5) . . . . ?
C11 Ga1 C9 C14 160.6(3) . . . . ?
C12 Ga1 C9 C14 -158.5(3) . . . . ?
C22 Ga2 C19 C20 -78.5(2) . . . . ?
C23 Ga2 C19 C20 -115.7(3) . . . . ?
C21 Ga2 C19 C20 -36.96(17) . . . . ?
Ru1 Ga2 C19 C20 159.76(15) . . . . ?
C22 Ga2 C19 C23 37.19(17) . . . . ?
C21 Ga2 C19 C23 78.7(2) . . . . ?
C20 Ga2 C19 C23 115.7(3) . . . . ?
Ru1 Ga2 C19 C23 -84.5(2) . . . . ?
C22 Ga2 C19 C24 158.3(3) . . . . ?
C23 Ga2 C19 C24 121.1(3) . . . . ?
C21 Ga2 C19 C24 -160.1(3) . . . . ?
C20 Ga2 C19 C24 -123.2(4) . . . . ?
Ru1 Ga2 C19 C24 36.6(4) . . . . ?
C20 C19 C23 C22 0.0(3) . . . . ?
C24 C19 C23 C22 174.0(3) . . . . ?
Ga2 C19 C23 C22 -64.4(2) . . . . ?
C20 C19 C23 C28 -178.6(3) . . . . ?
C24 C19 C23 C28 -4.6(5) . . . . ?
Ga2 C19 C23 C28 117.0(3) . . . . ?
C20 C19 C23 Ga2 64.4(2) . . . . ?
C24 C19 C23 Ga2 -121.6(3) . . . . ?
C19 Ga2 C23 C22 116.1(3) . . . . ?
C21 Ga2 C23 C22 37.52(17) . . . . ?
C20 Ga2 C23 C22 78.70(19) . . . . ?
Ru1 Ga2 C23 C22 -101.15(18) . . . . ?
C22 Ga2 C23 C19 -116.1(3) . . . . ?
C21 Ga2 C23 C19 -78.5(2) . . . . ?
C20 Ga2 C23 C19 -37.36(18) . . . . ?
Ru1 Ga2 C23 C19 142.80(15) . . . . ?
C22 Ga2 C23 C28 123.0(3) . . . . ?
C19 Ga2 C23 C28 -121.0(3) . . . . ?
C21 Ga2 C23 C28 160.5(3) . . . . ?
C20 Ga2 C23 C28 -158.3(3) . . . . ?
Ru1 Ga2 C23 C28 21.8(3) . . . . ?
C33 Ga3 C29 C30 115.4(3) . . . . ?
C31 Ga3 C29 C30 37.31(18) . . . . ?
C32 Ga3 C29 C30 78.2(2) . . . . ?
Ru1 Ga3 C29 C30 -143.4(2) . . . . ?
C30 Ga3 C29 C33 -115.4(3) . . . . ?
C31 Ga3 C29 C33 -78.14(19) . . . . ?
C32 Ga3 C29 C33 -37.22(18) . . . . ?
Ru1 Ga3 C29 C33 101.2(3) . . . . ?
C30 Ga3 C29 C34 121.0(3) . . . . ?
C33 Ga3 C29 C34 -123.5(3) . . . . ?
C31 Ga3 C29 C34 158.3(3) . . . . ?
C32 Ga3 C29 C34 -160.7(3) . . . . ?
Ru1 Ga3 C29 C34 -22.3(4) . . . . ?
C22 Ga2 C21 C20 116.1(3) . . . . ?
C23 Ga2 C21 C20 78.8(2) . . . . ?
C19 Ga2 C21 C20 37.10(18) . . . . ?
Ru1 Ga2 C21 C20 -155.27(14) . . . . ?
C23 Ga2 C21 C22 -37.34(18) . . . . ?
C19 Ga2 C21 C22 -79.0(2) . . . . ?
C20 Ga2 C21 C22 -116.1(3) . . . . ?
Ru1 Ga2 C21 C22 88.6(2) . . . . ?
C22 Ga2 C21 C26 -122.0(4) . . . . ?
C23 Ga2 C21 C26 -159.4(3) . . . . ?
C19 Ga2 C21 C26 158.9(3) . . . . ?
C20 Ga2 C21 C26 121.8(3) . . . . ?
Ru1 Ga2 C21 C26 -33.5(3) . . . . ?
C9 Ga1 C11 C10 -38.72(17) . . . . ?
C13 Ga1 C11 C10 -81.7(2) . . . . ?
Ru1 Ga1 C11 C10 140.23(15) . . . . ?
C12 Ga1 C11 C10 -117.8(3) . . . . ?
C9 Ga1 C11 C12 79.0(2) . . . . ?
C10 Ga1 C11 C12 117.8(3) . . . . ?
C13 Ga1 C11 C12 36.10(19) . . . . ?
Ru1 Ga1 C11 C12 -102.01(18) . . . . ?
C9 Ga1 C11 C16 -158.6(3) . . . . ?
C10 Ga1 C11 C16 -119.9(4) . . . . ?
C13 Ga1 C11 C16 158.5(3) . . . . ?
Ru1 Ga1 C11 C16 20.4(4) . . . . ?
C12 Ga1 C11 C16 122.4(4) . . . . ?
C19 C23 C22 C21 -0.2(3) . . . . ?
C28 C23 C22 C21 178.4(3) . . . . ?
Ga2 C23 C22 C21 -64.8(2) . . . . ?
C19 C23 C22 C27 179.2(3) . . . . ?
C28 C23 C22 C27 -2.2(5) . . . . ?
Ga2 C23 C22 C27 114.6(3) . . . . ?
C19 C23 C22 Ga2 64.6(2) . . . . ?
C28 C23 C22 Ga2 -116.8(3) . . . . ?
C20 C21 C22 C23 0.3(3) . . . . ?
C26 C21 C22 C23 -178.5(3) . . . . ?
Ga2 C21 C22 C23 64.6(2) . . . . ?
C20 C21 C22 C27 -179.1(3) . . . . ?
C26 C21 C22 C27 2.1(5) . . . . ?
Ga2 C21 C22 C27 -114.9(3) . . . . ?
C20 C21 C22 Ga2 -64.3(2) . . . . ?
C26 C21 C22 Ga2 116.9(3) . . . . ?
C19 Ga2 C22 C23 -37.47(17) . . . . ?
C21 Ga2 C22 C23 -115.8(3) . . . . ?
C20 Ga2 C22 C23 -78.8(2) . . . . ?
Ru1 Ga2 C22 C23 113.71(17) . . . . ?
C23 Ga2 C22 C21 115.8(3) . . . . ?
C19 Ga2 C22 C21 78.4(2) . . . . ?
C20 Ga2 C22 C21 37.06(18) . . . . ?
Ru1 Ga2 C22 C21 -130.46(16) . . . . ?
C23 Ga2 C22 C27 -121.6(3) . . . . ?
C19 Ga2 C22 C27 -159.1(3) . . . . ?
C21 Ga2 C22 C27 122.5(3) . . . . ?
C20 Ga2 C22 C27 159.6(3) . . . . ?
Ru1 Ga2 C22 C27 -7.9(3) . . . . ?
C30 C29 C33 C32 -0.7(4) . . . . ?
C34 C29 C33 C32 -177.2(3) . . . . ?
Ga3 C29 C33 C32 64.4(2) . . . . ?
C30 C29 C33 C38 -179.7(3) . . . . ?
C34 C29 C33 C38 3.8(6) . . . . ?
Ga3 C29 C33 C38 -114.6(3) . . . . ?
C30 C29 C33 Ga3 -65.1(2) . . . . ?
C34 C29 C33 Ga3 118.5(3) . . . . ?
C29 Ga3 C33 C32 -116.2(3) . . . . ?
C30 Ga3 C33 C32 -78.6(2) . . . . ?
C31 Ga3 C33 C32 -36.83(18) . . . . ?
Ru1 Ga3 C33 C32 97.3(2) . . . . ?
C30 Ga3 C33 C29 37.66(18) . . . . ?
C31 Ga3 C33 C29 79.4(2) . . . . ?
C32 Ga3 C33 C29 116.2(3) . . . . ?
Ru1 Ga3 C33 C29 -146.47(15) . . . . ?
C29 Ga3 C33 C38 122.5(3) . . . . ?
C30 Ga3 C33 C38 160.2(3) . . . . ?
C31 Ga3 C33 C38 -158.1(3) . . . . ?
C32 Ga3 C33 C38 -121.3(3) . . . . ?
Ru1 Ga3 C33 C38 -24.0(3) . . . . ?
C22 C21 C20 C19 -0.3(3) . . . . ?
C26 C21 C20 C19 178.5(3) . . . . ?
Ga2 C21 C20 C19 -64.1(2) . . . . ?
C22 C21 C20 C25 -174.7(3) . . . . ?
C26 C21 C20 C25 4.1(5) . . . . ?
Ga2 C21 C20 C25 121.5(3) . . . . ?
C22 C21 C20 Ga2 63.8(2) . . . . ?
C26 C21 C20 Ga2 -117.4(3) . . . . ?
C23 C19 C20 C21 0.2(3) . . . . ?
C24 C19 C20 C21 -173.7(3) . . . . ?
Ga2 C19 C20 C21 64.1(2) . . . . ?
C23 C19 C20 C25 174.6(3) . . . . ?
C24 C19 C20 C25 0.7(5) . . . . ?
Ga2 C19 C20 C25 -121.4(3) . . . . ?
C23 C19 C20 Ga2 -64.0(2) . . . . ?
C24 C19 C20 Ga2 122.1(3) . . . . ?
C22 Ga2 C20 C21 -37.42(18) . . . . ?
C23 Ga2 C20 C21 -78.80(19) . . . . ?
C19 Ga2 C20 C21 -116.5(3) . . . . ?
Ru1 Ga2 C20 C21 100.8(3) . . . . ?
C22 Ga2 C20 C19 79.1(2) . . . . ?
C23 Ga2 C20 C19 37.67(18) . . . . ?
C21 Ga2 C20 C19 116.5(3) . . . . ?
Ru1 Ga2 C20 C19 -142.8(3) . . . . ?
C22 Ga2 C20 C25 -159.4(3) . . . . ?
C23 Ga2 C20 C25 159.2(3) . . . . ?
C19 Ga2 C20 C25 121.5(4) . . . . ?
C21 Ga2 C20 C25 -122.0(4) . . . . ?
Ru1 Ga2 C20 C25 -21.3(6) . . . . ?
C12 C11 C10 C9 -0.2(3) . . . . ?
C16 C11 C10 C9 -178.9(3) . . . . ?
Ga1 C11 C10 C9 62.9(2) . . . . ?
C12 C11 C10 C15 177.1(3) . . . . ?
C16 C11 C10 C15 -1.7(5) . . . . ?
Ga1 C11 C10 C15 -119.8(3) . . . . ?
C12 C11 C10 Ga1 -63.1(2) . . . . ?
C16 C11 C10 Ga1 118.1(3) . . . . ?
C13 C9 C10 C11 0.0(3) . . . . ?
C14 C9 C10 C11 174.7(3) . . . . ?
Ga1 C9 C10 C11 -66.4(2) . . . . ?
C13 C9 C10 C15 -177.3(3) . . . . ?
C14 C9 C10 C15 -2.6(5) . . . . ?
Ga1 C9 C10 C15 116.3(3) . . . . ?
C13 C9 C10 Ga1 66.4(2) . . . . ?
C14 C9 C10 Ga1 -118.9(3) . . . . ?
C9 Ga1 C10 C11 115.3(3) . . . . ?
C13 Ga1 C10 C11 76.8(2) . . . . ?
Ru1 Ga1 C10 C11 -83.3(2) . . . . ?
C12 Ga1 C10 C11 36.26(17) . . . . ?
C13 Ga1 C10 C9 -38.54(19) . . . . ?
Ru1 Ga1 C10 C9 161.42(16) . . . . ?
C11 Ga1 C10 C9 -115.3(3) . . . . ?
C12 Ga1 C10 C9 -79.0(2) . . . . ?
C9 Ga1 C10 C15 -120.2(4) . . . . ?
C13 Ga1 C10 C15 -158.8(3) . . . . ?
Ru1 Ga1 C10 C15 41.2(4) . . . . ?
C11 Ga1 C10 C15 124.5(4) . . . . ?
C12 Ga1 C10 C15 160.7(3) . . . . ?
C10 C11 C12 C13 0.3(3) . . . . ?
C16 C11 C12 C13 179.0(3) . . . . ?
Ga1 C11 C12 C13 -60.6(2) . . . . ?
C10 C11 C12 C17 178.1(3) . . . . ?
C16 C11 C12 C17 -3.1(5) . . . . ?
Ga1 C11 C12 C17 117.2(3) . . . . ?
C10 C11 C12 Ga1 60.9(2) . . . . ?
C16 C11 C12 Ga1 -120.3(3) . . . . ?
C9 Ga1 C12 C13 38.60(19) . . . . ?
C10 Ga1 C12 C13 81.5(2) . . . . ?
Ru1 Ga1 C12 C13 -130.85(17) . . . . ?
C11 Ga1 C12 C13 118.0(3) . . . . ?
C9 Ga1 C12 C11 -79.4(2) . . . . ?
C10 Ga1 C12 C11 -36.57(18) . . . . ?
C13 Ga1 C12 C11 -118.0(3) . . . . ?
Ru1 Ga1 C12 C11 111.13(18) . . . . ?
C9 Ga1 C12 C17 159.4(3) . . . . ?
C10 Ga1 C12 C17 -157.7(3) . . . . ?
C13 Ga1 C12 C17 120.8(4) . . . . ?
Ru1 Ga1 C12 C17 -10.0(3) . . . . ?
C11 Ga1 C12 C17 -121.1(4) . . . . ?
C29 C33 C32 C31 0.4(4) . . . . ?
C38 C33 C32 C31 179.4(3) . . . . ?
Ga3 C33 C32 C31 63.6(2) . . . . ?
C29 C33 C32 C37 -178.6(3) . . . . ?
C38 C33 C32 C37 0.4(5) . . . . ?
Ga3 C33 C32 C37 -115.4(3) . . . . ?
C29 C33 C32 Ga3 -63.2(2) . . . . ?
C38 C33 C32 Ga3 115.8(3) . . . . ?
C29 Ga3 C32 C31 -78.9(2) . . . . ?
C30 Ga3 C32 C31 -37.32(19) . . . . ?
C33 Ga3 C32 C31 -116.6(3) . . . . ?
Ru1 Ga3 C32 C31 119.25(18) . . . . ?
C29 Ga3 C32 C33 37.67(18) . . . . ?
C30 Ga3 C32 C33 79.26(19) . . . . ?
C31 Ga3 C32 C33 116.6(3) . . . . ?
Ru1 Ga3 C32 C33 -124.16(16) . . . . ?
C29 Ga3 C32 C37 157.6(3) . . . . ?
C30 Ga3 C32 C37 -160.8(3) . . . . ?
C33 Ga3 C32 C37 119.9(3) . . . . ?
C31 Ga3 C32 C37 -123.5(3) . . . . ?
Ru1 Ga3 C32 C37 -4.2(3) . . . . ?
C7 C6 C5 C4 -3.9(5) . . . . ?
Ru1 C6 C5 C4 -107.9(3) . . . . ?
C7 C6 C5 Ru1 103.9(3) . . . . ?
C1 Ru1 C5 C6 -75.5(2) . . . . ?
C2 Ru1 C5 C6 -112.3(2) . . . . ?
Ga1 Ru1 C5 C6 102.25(19) . . . . ?
Ga3 Ru1 C5 C6 -179.89(15) . . . . ?
Ga2 Ru1 C5 C6 12.3(2) . . . . ?
C6 Ru1 C5 C4 116.2(4) . . . . ?
C1 Ru1 C5 C4 40.8(3) . . . . ?
C2 Ru1 C5 C4 3.9(3) . . . . ?
Ga1 Ru1 C5 C4 -141.5(3) . . . . ?
Ga3 Ru1 C5 C4 -63.7(3) . . . . ?
Ga2 Ru1 C5 C4 128.5(3) . . . . ?
C33 C32 C31 C30 0.1(4) . . . . ?
C37 C32 C31 C30 179.0(3) . . . . ?
Ga3 C32 C31 C30 63.1(2) . . . . ?
C33 C32 C31 C36 -180.0(3) . . . . ?
C37 C32 C31 C36 -1.0(6) . . . . ?
Ga3 C32 C31 C36 -117.0(3) . . . . ?
C33 C32 C31 Ga3 -63.0(2) . . . . ?
C37 C32 C31 Ga3 115.9(3) . . . . ?
C29 Ga3 C31 C32 79.5(2) . . . . ?
C30 Ga3 C31 C32 116.8(3) . . . . ?
C33 Ga3 C31 C32 37.36(18) . . . . ?
Ru1 Ga3 C31 C32 -100.14(19) . . . . ?
C29 Ga3 C31 C30 -37.26(17) . . . . ?
C33 Ga3 C31 C30 -79.39(19) . . . . ?
C32 Ga3 C31 C30 -116.8(3) . . . . ?
Ru1 Ga3 C31 C30 143.11(15) . . . . ?
C29 Ga3 C31 C36 -158.5(3) . . . . ?
C30 Ga3 C31 C36 -121.3(4) . . . . ?
C33 Ga3 C31 C36 159.3(3) . . . . ?
C32 Ga3 C31 C36 122.0(4) . . . . ?
Ru1 Ga3 C31 C36 21.8(3) . . . . ?
C8 C1 C2 C3 -0.3(5) . . . . ?
Ru1 C1 C2 C3 105.1(4) . . . . ?
C8 C1 C2 Ru1 -105.4(3) . . . . ?
C6 Ru1 C2 C1 67.4(2) . . . . ?
C5 Ru1 C2 C1 102.6(2) . . . . ?
Ga1 Ru1 C2 C1 170.04(15) . . . . ?
Ga3 Ru1 C2 C1 -120.3(2) . . . . ?
Ga2 Ru1 C2 C1 -29.1(2) . . . . ?
C6 Ru1 C2 C3 -53.4(3) . . . . ?
C5 Ru1 C2 C3 -18.2(3) . . . . ?
C1 Ru1 C2 C3 -120.8(4) . . . . ?
Ga1 Ru1 C2 C3 49.2(3) . . . . ?
Ga3 Ru1 C2 C3 118.8(3) . . . . ?
Ga2 Ru1 C2 C3 -149.9(2) . . . . ?
C2 C1 C8 C7 89.0(4) . . . . ?
Ru1 C1 C8 C7 7.6(4) . . . . ?
C33 C29 C30 C31 0.8(4) . . . . ?
C34 C29 C30 C31 177.3(3) . . . . ?
Ga3 C29 C30 C31 -64.3(2) . . . . ?
C33 C29 C30 C35 -174.6(3) . . . . ?
C34 C29 C30 C35 2.0(5) . . . . ?
Ga3 C29 C30 C35 120.4(3) . . . . ?
C33 C29 C30 Ga3 65.0(2) . . . . ?
C34 C29 C30 Ga3 -118.4(3) . . . . ?
C32 C31 C30 C29 -0.5(4) . . . . ?
C36 C31 C30 C29 179.5(3) . . . . ?
Ga3 C31 C30 C29 63.4(2) . . . . ?
C32 C31 C30 C35 174.8(3) . . . . ?
C36 C31 C30 C35 -5.2(5) . . . . ?
Ga3 C31 C30 C35 -121.4(3) . . . . ?
C32 C31 C30 Ga3 -63.9(2) . . . . ?
C36 C31 C30 Ga3 116.2(3) . . . . ?
C33 Ga3 C30 C29 -38.08(18) . . . . ?
C31 Ga3 C30 C29 -116.4(3) . . . . ?
C32 Ga3 C30 C29 -79.7(2) . . . . ?
Ru1 Ga3 C30 C29 148.38(18) . . . . ?
C29 Ga3 C30 C31 116.4(3) . . . . ?
C33 Ga3 C30 C31 78.35(19) . . . . ?
C32 Ga3 C30 C31 36.72(18) . . . . ?
Ru1 Ga3 C30 C31 -95.2(3) . . . . ?
C29 Ga3 C30 C35 -120.7(4) . . . . ?
C33 Ga3 C30 C35 -158.8(3) . . . . ?
C31 Ga3 C30 C35 122.9(4) . . . . ?
C32 Ga3 C30 C35 159.6(3) . . . . ?
Ru1 Ga3 C30 C35 27.7(4) . . . . ?
C11 C12 C13 C9 -0.3(3) . . . . ?
C17 C12 C13 C9 -178.1(3) . . . . ?
Ga1 C12 C13 C9 -62.4(2) . . . . ?
C11 C12 C13 C18 -179.1(3) . . . . ?
C17 C12 C13 C18 3.1(5) . . . . ?
Ga1 C12 C13 C18 118.8(3) . . . . ?
C11 C12 C13 Ga1 62.1(2) . . . . ?
C17 C12 C13 Ga1 -115.7(3) . . . . ?
C10 C9 C13 C12 0.2(3) . . . . ?
C14 C9 C13 C12 -174.6(3) . . . . ?
Ga1 C9 C13 C12 66.4(2) . . . . ?
C10 C9 C13 C18 179.0(3) . . . . ?
C14 C9 C13 C18 4.2(5) . . . . ?
Ga1 C9 C13 C18 -114.8(3) . . . . ?
C10 C9 C13 Ga1 -66.2(2) . . . . ?
C14 C9 C13 Ga1 119.0(3) . . . . ?
C9 Ga1 C13 C12 -115.9(3) . . . . ?
C10 Ga1 C13 C12 -77.4(2) . . . . ?
Ru1 Ga1 C13 C12 86.5(2) . . . . ?
C11 Ga1 C13 C12 -36.29(19) . . . . ?
C10 Ga1 C13 C9 38.50(19) . . . . ?
Ru1 Ga1 C13 C9 -157.57(15) . . . . ?
C11 Ga1 C13 C9 79.6(2) . . . . ?
C12 Ga1 C13 C9 115.9(3) . . . . ?
C9 Ga1 C13 C18 119.5(4) . . . . ?
C10 Ga1 C13 C18 158.0(3) . . . . ?
Ru1 Ga1 C13 C18 -38.0(4) . . . . ?
C11 Ga1 C13 C18 -160.9(3) . . . . ?
C12 Ga1 C13 C18 -124.6(4) . . . . ?
C1 C8 C7 C6 -25.5(5) . . . . ?
C5 C6 C7 C8 -50.8(5) . . . . ?
Ru1 C6 C7 C8 31.1(4) . . . . ?
C1 C2 C3 C4 -52.1(5) . . . . ?
Ru1 C2 C3 C4 29.9(4) . . . . ?
C2 C3 C4 C5 -26.6(5) . . . . ?
C6 C5 C4 C3 92.3(5) . . . . ?
Ru1 C5 C4 C3 11.2(5) . . . . ?
